data_4087458
loop_
_publ_author_name
'Engl, Pascal S.'
'Senn, Remo'
'Otth, Elisabeth'
'Togni, Antonio'

_publ_section_title
;
 Synthesis and Characterization of N-Trifluoromethyl N-Heterocyclic
 Carbene Ligands and Their Complexes
;
_journal_issue 7
_journal_name_full Organometallics
_journal_page_first 1384
_journal_paper_doi 10.1021/acs.organomet.5b00137
_journal_volume 34
_journal_year 2015
_chemical_formula_moiety 'C9 H7 Au Cl F3 N2'
_chemical_formula_sum 'C9 H7 Au Cl F3 N2'
_chemical_formula_weight 432.58
_chemical_melting_point 324
_space_group_crystal_system monoclinic
_space_group_IT_number 11
_space_group_name_Hall '-P 2yb'
_space_group_name_H-M_alt 'P 1 21/m 1'
_atom_sites_solution_hydrogens geom
_atom_sites_solution_primary direct
_audit_creation_date 2014-12-04
_audit_creation_method
;
Olex2 1.2
(compiled 2014.06.27 svn.r2953 for OlexSys, GUI svn.r4855)
;
_cell_angle_alpha 90
_cell_angle_beta 108.303(2)
_cell_angle_gamma 90
_cell_formula_units_Z 2
_cell_length_a 9.0300(15)
_cell_length_b 6.5561(11)
_cell_length_c 9.5756(16)
_cell_measurement_reflns_used 3336
_cell_measurement_temperature 100(2)
_cell_measurement_theta_max 30.98
_cell_measurement_theta_min 2.24
_cell_volume 538.21(16)
_computing_cell_refinement 'Bruker SAINT'
_computing_data_collection 'Bruker APEX2'
_computing_data_reduction 'Bruker SAINT'
_computing_molecular_graphics 'Olex2 (Dolomanov et al., 2009)'
_computing_publication_material 'Olex2 (Dolomanov et al., 2009)'
_computing_structure_refinement 'XL (Sheldrick, 2008)'
_computing_structure_solution 'ShelXS (Sheldrick, 2008)'
_diffrn_ambient_temperature 100(2)
_diffrn_measured_fraction_theta_full 1.000
_diffrn_measured_fraction_theta_max 0.999
_diffrn_measurement_device_type 'Bruker APEX-II CCD'
_diffrn_measurement_method '\f and \w scans'
_diffrn_radiation_type MoK\a
_diffrn_radiation_wavelength 0.71073
_diffrn_reflns_av_R_equivalents 0.0612
_diffrn_reflns_av_unetI/netI 0.0456
_diffrn_reflns_Laue_measured_fraction_full 1.000
_diffrn_reflns_Laue_measured_fraction_max 0.999
_diffrn_reflns_limit_h_max 13
_diffrn_reflns_limit_h_min -12
_diffrn_reflns_limit_k_max 9
_diffrn_reflns_limit_k_min -9
_diffrn_reflns_limit_l_max 13
_diffrn_reflns_limit_l_min -13
_diffrn_reflns_number 10085
_diffrn_reflns_point_group_measured_fraction_full 1.000
_diffrn_reflns_point_group_measured_fraction_max 0.999
_diffrn_reflns_theta_full 25.242
_diffrn_reflns_theta_max 30.988
_diffrn_reflns_theta_min 2.240
_diffrn_standards_number 0
_exptl_absorpt_coefficient_mu 13.927
_exptl_absorpt_correction_T_max 0.9978
_exptl_absorpt_correction_T_min 0.5362
_exptl_absorpt_correction_type none
_exptl_absorpt_process_details 'SADABS 2004/1'
_exptl_crystal_colour colourless
_exptl_crystal_density_diffrn 2.669
_exptl_crystal_description plate
_exptl_crystal_F_000 396
_exptl_crystal_size_max 0.116
_exptl_crystal_size_mid 0.112
_exptl_crystal_size_min 0.048
_refine_diff_density_max 1.888
_refine_diff_density_min -1.749
_refine_diff_density_rms 0.221
_refine_ls_extinction_method none
_refine_ls_goodness_of_fit_ref 1.000
_refine_ls_hydrogen_treatment constr
_refine_ls_matrix_type full
_refine_ls_number_parameters 95
_refine_ls_number_reflns 1852
_refine_ls_number_restraints 0
_refine_ls_restrained_S_all 1.000
_refine_ls_R_factor_all 0.0337
_refine_ls_R_factor_gt 0.0264
_refine_ls_shift/su_max 0.001
_refine_ls_shift/su_mean 0.000
_refine_ls_structure_factor_coef Fsqd
_refine_ls_weighting_details 'w=1/[\s^2^(Fo^2^)+(0.0272P)^2^] where P=(Fo^2^+2Fc^2^)/3'
_refine_ls_weighting_scheme calc
_refine_ls_wR_factor_gt 0.0545
_refine_ls_wR_factor_ref 0.0566
_reflns_Friedel_coverage 0.000
_reflns_number_gt 1648
_reflns_number_total 1852
_reflns_threshold_expression 'I > 2\s(I)'
_cod_data_source_file om5b00137_si_002.cif
_cod_data_source_block Compound_9a
_cod_database_code 4087458
_shelxl_version_number 2013-4
_shelx_space_group_comment
;
The symmetry employed for this shelxl refinement is uniquely defined
by the following loop, which should always be used as a source of
symmetry information in preference to the above space-group names.
They are only intended as comments.
;
_shelx_estimated_absorpt_t_max 0.555
_shelx_estimated_absorpt_t_min 0.295
_olex2_refinement_description
;
1. Others
 Fixed Sof: H9A(0.5) H9B(0.5) H9C(0.5)
 Fixed U12: Au1(0) Cl1(0) C1(0) C2(0) N1(0) F2(0) C5(0) C4(0) C3(0) N2(0)
 C8(0) C7(0) C9(0) C6(0)
 Fixed U23: Au1(0) Cl1(0) C1(0) C2(0) N1(0) F2(0) C5(0) C4(0) C3(0) N2(0)
 C8(0) C7(0) C9(0) C6(0)
 Fixed Uiso: H5(0.029) H4(0.022) H7(0.023) H9A(0.035) H9B(0.035) H9C(0.035)
 H6(0.032)
 Fixed X: H5(0.4505) H4(0.4324) H7(0.9223) H9A(1.1305) H9B(1.1151) H9C(1.1526)
 H6(0.6883)
 Fixed Y: Au1(0.25) Cl1(0.25) C1(0.25) C2(0.25) N1(0.25) F2(0.25) C5(0.25)
 H5(0.25) C4(0.25) H4(0.25) C3(0.25) N2(0.25) C8(0.25) C7(0.25) H7(0.25)
 C9(0.25) H9A(0.3902) H9B(0.1675) H9C(0.1923) C6(0.25) H6(0.25)
 Fixed Z: H5(-0.2246) H4(0.0155) H7(-0.0717) H9A(0.235) H9B(0.1634)
 H9C(0.3374) H6(-0.2653)
;
_olex2_submission_special_instructions 'No special instructions were received'

loop_
_space_group_symop_operation_xyz
'x, y, z'
'-x, y+1/2, -z'
'-x, -y, -z'
'x, -y-1/2, z'

loop_
_atom_site_label
_atom_site_type_symbol
_atom_site_fract_x
_atom_site_fract_y
_atom_site_fract_z
_atom_site_U_iso_or_equiv
_atom_site_adp_type
_atom_site_occupancy
_atom_site_site_symmetry_order
_atom_site_calc_flag
_atom_site_refinement_flags_posn
_atom_site_refinement_flags_adp
_atom_site_refinement_flags_occupancy
Au1 Au 0.98848(3) 0.2500 0.54488(2) 0.01389(7) Uani 1 2 d S T P
Cl1 Cl 1.13266(18) 0.2500 0.78736(14) 0.0178(3) Uani 1 2 d S T P
C1 C 0.8665(7) 0.2500 0.3329(6) 0.0157(11) Uani 1 2 d S T P
C2 C 0.6059(7) 0.2500 0.3538(6) 0.0207(12) Uani 1 2 d S T P
N1 N 0.7091(6) 0.2500 0.2687(5) 0.0143(9) Uani 1 2 d S T P
F2 F 0.4599(5) 0.2500 0.2675(4) 0.0295(9) Uani 1 2 d S T P
F1 F 0.6258(3) 0.0873(4) 0.4396(3) 0.0306(6) Uani 1 1 d . . .
C5 C 0.5430(8) 0.2500 -0.1426(7) 0.0242(13) Uani 1 2 d S T P
H5 H 0.4505 0.2500 -0.2246 0.029 Uiso 1 2 calc R U P
C4 C 0.5307(7) 0.2500 -0.0011(6) 0.0187(12) Uani 1 2 d S T P
H4 H 0.4324 0.2500 0.0155 0.022 Uiso 1 2 calc R U P
C3 C 0.6702(7) 0.2500 0.1144(6) 0.0154(11) Uani 1 2 d S T P
N2 N 0.9291(6) 0.2500 0.2226(5) 0.0153(9) Uani 1 2 d S T P
C8 C 0.8122(7) 0.2500 0.0882(6) 0.0166(11) Uani 1 2 d S T P
C7 C 0.8244(8) 0.2500 -0.0543(6) 0.0194(12) Uani 1 2 d S T P
H7 H 0.9223 0.2500 -0.0717 0.023 Uiso 1 2 calc R U P
C9 C 1.0954(7) 0.2500 0.2411(7) 0.0233(13) Uani 1 2 d S T P
H9A H 1.1305 0.3902 0.2350 0.035 Uiso 0.5 1 calc R U P
H9B H 1.1151 0.1675 0.1634 0.035 Uiso 0.5 1 calc R U P
H9C H 1.1526 0.1923 0.3374 0.035 Uiso 0.5 1 calc R U P
C6 C 0.6859(9) 0.2500 -0.1669(7) 0.0264(14) Uani 1 2 d S T P
H6 H 0.6883 0.2500 -0.2653 0.032 Uiso 1 2 calc R U P

loop_
_atom_site_aniso_label
_atom_site_aniso_U_11
_atom_site_aniso_U_22
_atom_site_aniso_U_33
_atom_site_aniso_U_23
_atom_site_aniso_U_13
_atom_site_aniso_U_12
Au1 0.01447(12) 0.01159(10) 0.01526(10) 0.000 0.00415(8) 0.000
Cl1 0.0179(7) 0.0168(6) 0.0172(6) 0.000 0.0033(5) 0.000
C1 0.020(3) 0.010(2) 0.018(2) 0.000 0.007(2) 0.000
C2 0.015(3) 0.027(3) 0.022(3) 0.000 0.009(2) 0.000
N1 0.017(3) 0.014(2) 0.015(2) 0.000 0.0083(19) 0.000
F2 0.019(2) 0.045(2) 0.0236(18) 0.000 0.0055(16) 0.000
F1 0.0281(16) 0.0377(15) 0.0290(13) 0.0128(12) 0.0134(12) -0.0014(13)
C5 0.028(4) 0.025(3) 0.016(3) 0.000 0.002(2) 0.000
C4 0.017(3) 0.018(3) 0.019(2) 0.000 0.003(2) 0.000
C3 0.020(3) 0.012(2) 0.014(2) 0.000 0.005(2) 0.000
N2 0.015(3) 0.0103(19) 0.021(2) 0.000 0.0064(19) 0.000
C8 0.018(3) 0.012(2) 0.017(2) 0.000 0.002(2) 0.000
C7 0.024(3) 0.019(3) 0.020(3) 0.000 0.014(2) 0.000
C9 0.017(3) 0.028(3) 0.025(3) 0.000 0.007(3) 0.000
C6 0.043(4) 0.020(3) 0.018(3) 0.000 0.013(3) 0.000

loop_
_atom_type_symbol
_atom_type_description
_atom_type_scat_dispersion_real
_atom_type_scat_dispersion_imag
_atom_type_scat_source
C C 0.0033 0.0016 'International Tables Vol C Tables 4.2.6.8 and 6.1.1.4'
H H 0.0000 0.0000 'International Tables Vol C Tables 4.2.6.8 and 6.1.1.4'
N N 0.0061 0.0033 'International Tables Vol C Tables 4.2.6.8 and 6.1.1.4'
F F 0.0171 0.0103 'International Tables Vol C Tables 4.2.6.8 and 6.1.1.4'
Cl Cl 0.1484 0.1585 'International Tables Vol C Tables 4.2.6.8 and 6.1.1.4'
Au Au -2.0133 8.8022 'International Tables Vol C Tables 4.2.6.8 and 6.1.1.4'

loop_
_geom_angle_atom_site_label_1
_geom_angle_atom_site_label_2
_geom_angle_atom_site_label_3
_geom_angle
_geom_angle_site_symmetry_1
_geom_angle_site_symmetry_3
C1 Au1 Cl1 178.98(17) . .
N1 C1 Au1 129.0(4) . .
N2 C1 Au1 124.7(4) . .
N2 C1 N1 106.4(5) . .
F2 C2 N1 110.4(5) . .
F2 C2 F1 107.6(4) . 4_565
F2 C2 F1 107.6(4) . .
F1 C2 N1 111.8(3) 4_565 .
F1 C2 N1 111.8(3) . .
F1 C2 F1 107.3(5) 4_565 .
C1 N1 C2 121.5(5) . .
C1 N1 C3 110.8(5) . .
C3 N1 C2 127.7(5) . .
C6 C5 C4 121.8(6) . .
C3 C4 C5 116.4(6) . .
C4 C3 N1 134.4(6) . .
C8 C3 N1 104.5(5) . .
C8 C3 C4 121.0(5) . .
C1 N2 C8 110.1(5) . .
C1 N2 C9 125.2(5) . .
C8 N2 C9 124.7(5) . .
C3 C8 N2 108.2(5) . .
C3 C8 C7 122.5(6) . .
N2 C8 C7 129.3(6) . .
C6 C7 C8 115.7(6) . .
C7 C6 C5 122.5(6) . .

loop_
_geom_bond_atom_site_label_1
_geom_bond_atom_site_label_2
_geom_bond_distance
_geom_bond_site_symmetry_2
Au1 Cl1 2.2777(14) .
Au1 C1 1.982(6) .
C1 N1 1.360(8) .
C1 N2 1.346(7) .
C2 N1 1.417(7) .
C2 F2 1.318(7) .
C2 F1 1.324(4) .
C2 F1 1.324(4) 4_565
N1 C3 1.407(7) .
C5 C4 1.393(9) .
C5 C6 1.381(10) .
C4 C3 1.391(8) .
C3 C8 1.382(8) .
N2 C8 1.384(7) .
N2 C9 1.456(8) .
C8 C7 1.403(8) .
C7 C6 1.370(9) .

loop_
_geom_torsion_atom_site_label_1
_geom_torsion_atom_site_label_2
_geom_torsion_atom_site_label_3
_geom_torsion_atom_site_label_4
_geom_torsion
_geom_torsion_site_symmetry_1
Au1 C1 N1 C2 0.000(1) .
Au1 C1 N1 C3 180.000(1) .
Au1 C1 N2 C8 180.000(1) .
Au1 C1 N2 C9 0.000(1) .
C1 N1 C3 C4 180.000(1) .
C1 N1 C3 C8 0.000(1) .
C1 N2 C8 C3 0.000(1) .
C1 N2 C8 C7 180.000(1) .
C2 N1 C3 C4 0.000(1) .
C2 N1 C3 C8 180.000(1) .
N1 C1 N2 C8 0.000(1) .
N1 C1 N2 C9 180.000(1) .
N1 C3 C8 N2 0.000(1) .
N1 C3 C8 C7 180.000(1) .
F2 C2 N1 C1 180.000(1) .
F2 C2 N1 C3 0.000(1) .
F1 C2 N1 C1 -60.2(4) .
F1 C2 N1 C1 60.2(4) 4_565
F1 C2 N1 C3 119.8(4) .
F1 C2 N1 C3 -119.8(4) 4_565
C5 C4 C3 N1 180.000(1) .
C5 C4 C3 C8 0.000(0) .
C4 C5 C6 C7 0.000(1) .
C4 C3 C8 N2 180.000(1) .
C4 C3 C8 C7 0.000(1) .
C3 C8 C7 C6 0.000(0) .
N2 C1 N1 C2 180.000(1) .
N2 C1 N1 C3 0.000(1) .
N2 C8 C7 C6 180.000(1) .
C8 C7 C6 C5 0.000(1) .
C9 N2 C8 C3 180.000(1) .
C9 N2 C8 C7 0.000(1) .
C6 C5 C4 C3 0.000(1) .
